data_2239713
loop_
_publ_author_name
'Ishikawa, Yoshinobu'

_publ_section_title
;
 8-Fluoro-4-oxo-4<i>H</i>-chromene-3-carbaldehyde
;
_journal_issue 7
_journal_name_full 'Acta Crystallographica Section E'
_journal_page_first o774
_journal_paper_doi 10.1107/S1600536814013208
_journal_volume 70
_journal_year 2014
_chemical_formula_iupac 'C10 H5 F O3'
_chemical_formula_moiety 'C10 H5 F O3'
_chemical_formula_sum 'C10 H5 F O3'
_chemical_formula_weight 192.15
_chemical_name_systematic
;
8-Fluoro-4-oxo-4<i>H</i>-chromene-3-carbaldehyde
;
_space_group_IT_number 14
_symmetry_cell_setting monoclinic
_symmetry_space_group_name_Hall '-P 2yn'
_symmetry_space_group_name_H-M 'P 1 21/n 1'
_atom_sites_solution_hydrogens geom
_atom_sites_solution_primary direct
_atom_sites_solution_secondary difmap
_cell_angle_alpha 90.0000
_cell_angle_beta 97.865(16)
_cell_angle_gamma 90.0000
_cell_formula_units_Z 4
_cell_length_a 6.6643(12)
_cell_length_b 8.395(5)
_cell_length_c 14.247(4)
_cell_measurement_reflns_used 25
_cell_measurement_temperature 100
_cell_measurement_theta_max 17.38
_cell_measurement_theta_min 15.52
_cell_volume 789.6(5)
_computing_cell_refinement '<i>WinAFC Diffractometer Control Software</i> (Rigaku, 1999)'
_computing_data_collection '<i>WinAFC Diffractometer Control Software</i> (Rigaku, 1999)'
_computing_data_reduction '<i>WinAFC Diffractometer Control Software</i> (Rigaku, 1999)'
_computing_molecular_graphics 'CrystalStructure (Rigaku, 2010)'
_computing_publication_material 'CrystalStructure (Rigaku, 2010)'
_computing_structure_refinement 'SHELXL97 (Sheldrick, 2008)'
_computing_structure_solution 'SIR2008 (Burla, <i>et al.</i>, 2007)'
_diffrn_ambient_temperature 100
_diffrn_measured_fraction_theta_full 1.000
_diffrn_measured_fraction_theta_max 1.000
_diffrn_measurement_device_type 'Rigaku AFC-7R'
_diffrn_measurement_method \w-2\q
_diffrn_radiation_type 'Mo K\a'
_diffrn_radiation_wavelength 0.71069
_diffrn_reflns_av_R_equivalents 0.0485
_diffrn_reflns_limit_h_max 8
_diffrn_reflns_limit_h_min -8
_diffrn_reflns_limit_k_max 10
_diffrn_reflns_limit_k_min -6
_diffrn_reflns_limit_l_max 18
_diffrn_reflns_limit_l_min -10
_diffrn_reflns_number 2445
_diffrn_reflns_theta_full 27.49
_diffrn_reflns_theta_max 27.49
_diffrn_standards_decay_% -0.366
_diffrn_standards_interval_count 150
_diffrn_standards_number 3
_exptl_absorpt_coefficient_mu 0.135
_exptl_absorpt_correction_type none
_exptl_crystal_colour yellow
_exptl_crystal_density_diffrn 1.616
_exptl_crystal_density_method 'not measured'
_exptl_crystal_description block
_exptl_crystal_F_000 392.00
_exptl_crystal_size_max 0.400
_exptl_crystal_size_mid 0.400
_exptl_crystal_size_min 0.200
_refine_diff_density_max 0.280
_refine_diff_density_min -0.360
_refine_ls_extinction_method none
_refine_ls_goodness_of_fit_ref 1.072
_refine_ls_hydrogen_treatment constr
_refine_ls_number_parameters 127
_refine_ls_number_reflns 1810
_refine_ls_number_restraints 0
_refine_ls_R_factor_gt 0.0384
_refine_ls_shift/su_max 0.000
_refine_ls_structure_factor_coef Fsqd
_refine_ls_weighting_details 'w = 1/[\s^2^(Fo^2^)+(0.0617P)^2^+0.3187P] where P=(Fo^2^+2Fc^2^)/3'
_refine_ls_weighting_scheme calc
_refine_ls_wR_factor_ref 0.1094
_reflns_number_gt 1606
_reflns_number_total 1810
_reflns_threshold_expression F^2^>2\s(F^2^)
_cod_data_source_file lh5713sup1.cif
_cod_data_source_block I
_cod_original_cell_volume 789.6(6)
_cod_original_sg_symbol_H-M 'P 21/n'
_cod_database_code 2239713
_cod_database_fobs_code 2239713

loop_
_symmetry_equiv_pos_site_id
_symmetry_equiv_pos_as_xyz
1 +X,+Y,+Z
2 1/2-X,1/2+Y,1/2-Z
3 -X,-Y,-Z
4 1/2+X,1/2-Y,1/2+Z

loop_
_atom_site_type_symbol
_atom_site_label
_atom_site_fract_x
_atom_site_fract_y
_atom_site_fract_z
_atom_site_U_iso_or_equiv
_atom_site_adp_type
_atom_site_calc_flag
_atom_site_refinement_flags
_atom_site_occupancy
_atom_site_symmetry_multiplicity
F F1 0.63662(11) 0.31393(11) -0.11055(6) 0.0262(3) Uani d . 1.0 4
O O1 0.70736(13) 0.13166(11) 0.04296(6) 0.0175(3) Uani d . 1.0 4
O O2 1.28166(13) 0.05710(12) 0.17921(6) 0.0211(3) Uani d . 1.0 4
O O3 0.80302(16) -0.13767(12) 0.29126(7) 0.0265(3) Uani d . 1.0 4
C C1 0.74226(18) 0.04263(15) 0.12185(8) 0.0174(3) Uani d . 1.0 4
C C2 0.92737(18) 0.01472(14) 0.17064(8) 0.0156(3) Uani d . 1.0 4
C C3 1.10896(18) 0.08367(14) 0.14003(8) 0.0148(3) Uani d . 1.0 4
C C4 1.22460(18) 0.26974(15) 0.01980(9) 0.0169(3) Uani d . 1.0 4
C C5 1.18179(19) 0.36449(15) -0.05972(9) 0.0190(3) Uani d . 1.0 4
C C6 0.9826(2) 0.38000(15) -0.10529(9) 0.0193(3) Uani d . 1.0 4
C C7 0.83046(19) 0.30073(15) -0.06889(9) 0.0180(3) Uani d . 1.0 4
C C8 1.06800(17) 0.18914(14) 0.05669(8) 0.0146(3) Uani d . 1.0 4
C C9 0.86964(18) 0.20612(14) 0.01198(8) 0.0152(3) Uani d . 1.0 4
C C10 0.9457(2) -0.09092(15) 0.25433(9) 0.0197(3) Uani d . 1.0 4
H H1 0.6287 -0.0040 0.1450 0.0209 Uiso calc R 1.0 4
H H2 1.3604 0.2591 0.0496 0.0203 Uiso calc R 1.0 4
H H3 1.2884 0.4197 -0.0837 0.0228 Uiso calc R 1.0 4
H H4 0.9534 0.4442 -0.1604 0.0231 Uiso calc R 1.0 4
H H5 1.0775 -0.1243 0.2809 0.0236 Uiso calc R 1.0 4

loop_
_atom_site_aniso_label
_atom_site_aniso_U_11
_atom_site_aniso_U_22
_atom_site_aniso_U_33
_atom_site_aniso_U_12
_atom_site_aniso_U_13
_atom_site_aniso_U_23
F1 0.0193(4) 0.0333(5) 0.0246(5) 0.0075(4) -0.0019(3) 0.0064(4)
O1 0.0142(4) 0.0207(5) 0.0178(5) 0.0016(4) 0.0028(4) 0.0012(4)
O2 0.0171(5) 0.0282(5) 0.0173(5) 0.0014(4) -0.0006(4) 0.0027(4)
O3 0.0355(6) 0.0226(5) 0.0239(5) -0.0023(4) 0.0130(4) 0.0020(4)
C1 0.0197(6) 0.0163(6) 0.0175(6) 0.0008(5) 0.0071(5) -0.0010(5)
C2 0.0198(6) 0.0138(6) 0.0140(6) 0.0014(5) 0.0048(5) -0.0016(5)
C3 0.0179(6) 0.0146(6) 0.0121(5) 0.0018(5) 0.0025(4) -0.0028(4)
C4 0.0164(6) 0.0171(6) 0.0175(6) 0.0005(5) 0.0033(5) -0.0017(5)
C5 0.0224(6) 0.0169(6) 0.0192(6) -0.0001(5) 0.0077(5) 0.0000(5)
C6 0.0277(7) 0.0164(6) 0.0144(6) 0.0051(5) 0.0048(5) 0.0006(5)
C7 0.0187(6) 0.0189(6) 0.0158(6) 0.0062(5) -0.0003(5) -0.0016(5)
C8 0.0176(6) 0.0133(6) 0.0130(5) 0.0017(5) 0.0029(5) -0.0020(5)
C9 0.0167(6) 0.0140(6) 0.0157(6) 0.0020(5) 0.0045(5) -0.0020(5)
C10 0.0275(7) 0.0166(6) 0.0156(6) 0.0006(5) 0.0050(5) -0.0014(5)

loop_
_atom_type_symbol
_atom_type_description
_atom_type_scat_dispersion_real
_atom_type_scat_dispersion_imag
_atom_type_scat_source
C C 0.0033 0.0016
;
International Tables for Crystallography
(1992, Vol. C, Tables 4.2.6.8 and 6.1.1.4)
;
H H 0.0000 0.0000
;
International Tables for Crystallography
(1992, Vol. C, Table 6.1.1.4)
;
F F 0.0171 0.0103
;
International Tables for Crystallography
(1992, Vol. C, Tables 4.2.6.8 and 6.1.1.4)
;
O O 0.0106 0.0060
;
International Tables for Crystallography
(1992, Vol. C, Tables 4.2.6.8 and 6.1.1.4)
;

loop_
_geom_angle_atom_site_label_1
_geom_angle_atom_site_label_2
_geom_angle_atom_site_label_3
_geom_angle
_geom_angle_publ_flag
C1 O1 C9 117.93(10) no
O1 C1 C2 124.64(12) no
C1 C2 C3 120.87(11) no
C1 C2 C10 119.22(12) no
C3 C2 C10 119.88(11) no
O2 C3 C2 123.72(11) no
O2 C3 C8 122.19(12) no
C2 C3 C8 114.09(10) no
C5 C4 C8 120.23(11) no
C4 C5 C6 120.63(12) no
C5 C6 C7 118.80(12) no
F1 C7 C6 120.39(12) no
F1 C7 C9 118.01(12) no
C6 C7 C9 121.60(12) no
C3 C8 C4 121.65(11) no
C3 C8 C9 119.23(11) no
C4 C8 C9 119.10(11) no
O1 C9 C7 117.27(11) no
O1 C9 C8 123.09(11) no
C7 C9 C8 119.64(12) no
O3 C10 C2 124.11(12) no
O1 C1 H1 117.679 no
C2 C1 H1 117.685 no
C5 C4 H2 119.881 no
C8 C4 H2 119.890 no
C4 C5 H3 119.685 no
C6 C5 H3 119.687 no
C5 C6 H4 120.605 no
C7 C6 H4 120.598 no
O3 C10 H5 117.944 no
C2 C10 H5 117.943 no

loop_
_geom_bond_atom_site_label_1
_geom_bond_atom_site_label_2
_geom_bond_distance
_geom_bond_publ_flag
F1 C7 1.3504(15) no
O1 C1 1.3433(15) no
O1 C9 1.3733(16) no
O2 C3 1.2289(15) no
O3 C10 1.2133(18) no
C1 C2 1.3510(17) no
C2 C3 1.4609(18) no
C2 C10 1.4776(18) no
C3 C8 1.4764(17) no
C4 C5 1.3817(18) no
C4 C8 1.4048(18) no
C5 C6 1.4017(18) no
C6 C7 1.372(2) no
C7 C9 1.3943(18) no
C8 C9 1.3940(16) no
C1 H1 0.950 no
C4 H2 0.950 no
C5 H3 0.950 no
C6 H4 0.950 no
C10 H5 0.950 no

loop_
_geom_contact_atom_site_label_1
_geom_contact_atom_site_label_2
_geom_contact_distance
_geom_contact_site_symmetry_2
_geom_contact_publ_flag
F1 O1 2.6580(14) . no
O1 C3 2.8679(15) . no
O2 C1 3.5778(16) . no
O2 C4 2.8728(18) . no
O2 C10 2.8910(18) . no
O3 C1 2.8307(17) . no
C1 C7 3.586(2) . no
C1 C8 2.7638(18) . no
C2 C9 2.7571(18) . no
C4 C7 2.7668(18) . no
C5 C9 2.7785(19) . no
C6 C8 2.8031(19) . no
F1 O2 3.332(3) 3_755 no
F1 O2 3.4454(15) 4_454 no
F1 C2 3.5415(16) 4_454 no
F1 C4 3.5386(17) 1_455 no
F1 C5 3.2393(17) 1_455 no
F1 C10 3.1720(19) 4_454 no
O1 O2 3.5495(16) 3_755 no
O1 O3 3.0624(16) 2_655 no
O1 C3 3.5265(18) 3_755 no
O1 C4 3.3931(16) 1_455 no
O1 C4 3.532(3) 3_755 no
O1 C8 3.477(2) 3_755 no
O2 F1 3.332(3) 3_755 no
O2 F1 3.4454(15) 4_555 no
O2 O1 3.5495(16) 3_755 no
O2 C1 3.2850(17) 1_655 no
O2 C6 3.2207(17) 4_555 no
O2 C7 3.425(3) 3_755 no
O2 C9 3.5451(18) 3_755 no
O2 C10 3.530(3) 2_755 no
O3 O1 3.0624(16) 2_645 no
O3 C1 2.988(3) 2_645 no
O3 C2 3.376(3) 2_645 no
O3 C5 3.300(2) 4_455 no
O3 C6 3.503(2) 4_455 no
O3 C9 3.4329(18) 2_645 no
C1 O2 3.2850(17) 1_455 no
C1 O3 2.988(3) 2_655 no
C1 C4 3.335(3) 3_755 no
C1 C5 3.584(3) 3_755 no
C1 C8 3.569(2) 3_755 no
C2 F1 3.5415(16) 4_555 no
C2 O3 3.376(3) 2_655 no
C2 C5 3.584(3) 3_755 no
C2 C6 3.516(3) 3_755 no
C2 C7 3.516(3) 3_755 no
C3 O1 3.5265(18) 3_755 no
C3 C7 3.423(3) 3_755 no
C3 C9 3.273(2) 3_755 no
C4 F1 3.5386(17) 1_655 no
C4 O1 3.3931(16) 1_655 no
C4 O1 3.532(3) 3_755 no
C4 C1 3.335(3) 3_755 no
C4 C6 3.535(3) 3_765 no
C5 F1 3.2393(17) 1_655 no
C5 O3 3.300(2) 4_554 no
C5 C1 3.584(3) 3_755 no
C5 C2 3.584(3) 3_755 no
C5 C6 3.469(2) 3_765 no
C5 C7 3.362(3) 3_765 no
C6 O2 3.2207(17) 4_454 no
C6 O3 3.503(2) 4_554 no
C6 C2 3.516(3) 3_755 no
C6 C4 3.535(3) 3_765 no
C6 C5 3.469(2) 3_765 no
C6 C6 3.595(2) 3_765 no
C6 C10 3.302(3) 3_755 no
C7 O2 3.425(3) 3_755 no
C7 C2 3.516(3) 3_755 no
C7 C3 3.423(3) 3_755 no
C7 C5 3.362(3) 3_765 no
C8 O1 3.477(2) 3_755 no
C8 C1 3.569(2) 3_755 no
C8 C9 3.500(3) 3_755 no
C9 O2 3.5451(18) 3_755 no
C9 O3 3.4329(18) 2_655 no
C9 C3 3.273(2) 3_755 no
C9 C8 3.500(3) 3_755 no
C10 F1 3.1720(19) 4_555 no
C10 O2 3.530(3) 2_745 no
C10 C6 3.302(3) 3_755 no
F1 H4 2.5628 . no
O2 H2 2.6123 . no
O2 H5 2.6094 . no
O3 H1 2.5079 . no
C1 H5 3.2720 . no
C3 H1 3.2941 . no
C3 H2 2.6881 . no
C3 H5 2.6900 . no
C4 H4 3.2758 . no
C6 H2 3.2742 . no
C7 H3 3.2451 . no
C8 H3 3.2724 . no
C9 H1 3.1799 . no
C9 H2 3.2714 . no
C9 H4 3.2729 . no
C10 H1 2.5538 . no
H1 H5 3.4830 . no
H2 H3 2.3255 . no
H3 H4 2.3559 . no
F1 H1 3.1465 3_655 no
F1 H2 3.1555 1_455 no
F1 H3 2.5618 1_455 no
F1 H3 3.5405 3_765 no
F1 H5 3.0285 4_454 no
O1 H1 3.4194 3_655 no
O1 H2 2.5611 1_455 no
O1 H2 3.5413 3_755 no
O2 H1 2.4819 1_655 no
O2 H4 2.4119 4_555 no
O2 H5 2.8654 2_755 no
O3 H1 3.2215 2_645 no
O3 H2 3.0871 2_745 no
O3 H3 2.5650 4_455 no
O3 H4 2.9967 4_455 no
C1 H2 3.1811 1_455 no
C1 H2 3.5205 3_755 no
C3 H1 3.5325 1_655 no
C3 H4 3.4094 4_555 no
C3 H5 3.3166 2_755 no
C4 H1 3.4743 3_755 no
C4 H4 3.4405 3_765 no
C4 H5 3.0932 2_755 no
C5 H1 3.5564 3_755 no
C6 H5 3.2790 3_755 no
C6 H5 3.5954 4_454 no
C7 H3 3.3670 3_765 no
C7 H5 3.4926 3_755 no
C8 H4 3.4258 3_765 no
C8 H5 3.4483 2_755 no
C9 H2 3.5355 1_455 no
C9 H3 3.5098 3_765 no
C10 H2 3.1732 2_745 no
C10 H3 3.0252 4_455 no
C10 H4 3.3595 3_755 no
H1 F1 3.1465 3_655 no
H1 O1 3.4194 3_655 no
H1 O2 2.4819 1_455 no
H1 O3 3.2215 2_655 no
H1 C3 3.5325 1_455 no
H1 C4 3.4743 3_755 no
H1 C5 3.5564 3_755 no
H1 H2 3.0424 1_455 no
H1 H2 3.5115 3_755 no
H1 H4 3.1928 4_455 no
H2 F1 3.1555 1_655 no
H2 O1 2.5611 1_655 no
H2 O1 3.5413 3_755 no
H2 O3 3.0871 2_755 no
H2 C1 3.1811 1_655 no
H2 C1 3.5205 3_755 no
H2 C9 3.5355 1_655 no
H2 C10 3.1732 2_755 no
H2 H1 3.0424 1_655 no
H2 H1 3.5115 3_755 no
H2 H3 3.5607 3_865 no
H2 H5 2.5859 2_755 no
H3 F1 2.5618 1_655 no
H3 F1 3.5405 3_765 no
H3 O3 2.5650 4_554 no
H3 C7 3.3670 3_765 no
H3 C9 3.5098 3_765 no
H3 C10 3.0252 4_554 no
H3 H2 3.5607 3_865 no
H3 H5 3.3769 4_554 no
H4 O2 2.4119 4_454 no
H4 O3 2.9967 4_554 no
H4 C3 3.4094 4_454 no
H4 C4 3.4405 3_765 no
H4 C8 3.4258 3_765 no
H4 C10 3.3595 3_755 no
H4 H1 3.1928 4_554 no
H4 H5 3.1787 3_755 no
H4 H5 2.9478 4_454 no
H5 F1 3.0285 4_555 no
H5 O2 2.8654 2_745 no
H5 C3 3.3166 2_745 no
H5 C4 3.0932 2_745 no
H5 C6 3.2790 3_755 no
H5 C6 3.5954 4_555 no
H5 C7 3.4926 3_755 no
H5 C8 3.4483 2_745 no
H5 H2 2.5859 2_745 no
H5 H3 3.3769 4_455 no
H5 H4 3.1787 3_755 no
H5 H4 2.9478 4_555 no

loop_
_geom_hbond_atom_site_label_D
_geom_hbond_atom_site_label_H
_geom_hbond_atom_site_label_A
_geom_hbond_site_symmetry_D
_geom_hbond_site_symmetry_H
_geom_hbond_distance_DH
_geom_hbond_distance_HA
_geom_hbond_distance_DA
_geom_hbond_angle_DHA
_geom_hbond_publ_flag
C1 H1 O2 1_655 1_655 0.950 2.4819 3.285(2) 142.26(8) yes
C6 H4 O2 4_555 4_555 0.950 2.4119 3.221(2) 142.86(8) yes

loop_
_geom_torsion_atom_site_label_1
_geom_torsion_atom_site_label_2
_geom_torsion_atom_site_label_3
_geom_torsion_atom_site_label_4
_geom_torsion
_geom_torsion_publ_flag
C1 O1 C9 C7 -178.72(10) no
C1 O1 C9 C8 2.18(16) no
C9 O1 C1 C2 -3.31(17) no
C9 O1 C1 H1 176.7 no
O1 C1 C2 C3 0.63(19) no
O1 C1 C2 C10 -177.55(10) no
H1 C1 C2 C3 -179.4 no
H1 C1 C2 C10 2.5 no
C1 C2 C3 O2 -176.84(11) no
C1 C2 C3 C8 2.95(16) no
C1 C2 C10 O3 -11.00(19) no
C1 C2 C10 H5 169.0 no
C3 C2 C10 O3 170.81(11) no
C3 C2 C10 H5 -9.2 no
C10 C2 C3 O2 1.32(18) no
C10 C2 C3 C8 -178.89(10) no
O2 C3 C8 C4 -2.43(18) no
O2 C3 C8 C9 175.92(10) no
C2 C3 C8 C4 177.77(10) no
C2 C3 C8 C9 -3.87(15) no
C5 C4 C8 C3 178.39(11) no
C5 C4 C8 C9 0.03(18) no
C8 C4 C5 C6 -0.79(19) no
C8 C4 C5 H3 179.2 no
H2 C4 C5 C6 179.2 no
H2 C4 C5 H3 -0.8 no
H2 C4 C8 C3 -1.6 no
H2 C4 C8 C9 -180.0 no
C4 C5 C6 C7 0.70(19) no
C4 C5 C6 H4 -179.3 no
H3 C5 C6 C7 -179.3 no
H3 C5 C6 H4 0.7 no
C5 C6 C7 F1 179.50(11) no
C5 C6 C7 C9 0.15(19) no
H4 C6 C7 F1 -0.5 no
H4 C6 C7 C9 -179.9 no
F1 C7 C9 O1 0.61(17) no
F1 C7 C9 C8 179.74(10) no
C6 C7 C9 O1 179.97(11) no
C6 C7 C9 C8 -0.90(18) no
C3 C8 C9 O1 1.48(17) no
C3 C8 C9 C7 -177.60(10) no
C4 C8 C9 O1 179.88(10) no
C4 C8 C9 C7 0.80(17) no
